data_7021291
loop_
_publ_author_name
'McLellan, Ross'
'Taylor, Stephanie M.'
'McIntosh, Ruaraidh D.'
'Brechin, Euan K.'
'Dalgarno, Scott J.'

_publ_section_title
;
 Complementary ligands direct the formation of a calix[8]arene-supported
 ferromagnetic Mn(IV)Mn(III) dimer.
;
_journal_issue 19
_journal_name_full 'Dalton transactions (Cambridge, England : 2003)'
_journal_page_first 6697
_journal_page_last 6700
_journal_paper_doi 10.1039/c3dt50294e
_journal_volume 42
_journal_year 2013
_chemical_formula_sum 'C123 H169 Mn2 N8 O18'
_chemical_formula_weight 2157.54
_chemical_name_common Mn2TBC8PhSao
_chemical_name_systematic
;
?
;
_space_group_IT_number 2
_symmetry_cell_setting triclinic
_symmetry_space_group_name_Hall '-P 1'
_symmetry_space_group_name_H-M 'P -1'
_atom_sites_solution_hydrogens geom
_atom_sites_solution_primary direct
_atom_sites_solution_secondary difmap
_audit_creation_method SHELXL-97
_cell_angle_alpha 79.558(2)
_cell_angle_beta 68.960(2)
_cell_angle_gamma 70.483(2)
_cell_formula_units_Z 2
_cell_length_a 16.3209(8)
_cell_length_b 19.3140(10)
_cell_length_c 21.1033(10)
_cell_measurement_reflns_used 9251
_cell_measurement_temperature 100(2)
_cell_measurement_theta_max 26.05
_cell_measurement_theta_min 2.45
_cell_volume 5837.8(5)
_computing_cell_refinement 'SAINT (Bruker, 1998)'
_computing_data_collection 'Apex II'
_computing_data_reduction 'SAINT (Bruker, 1998)'
_computing_molecular_graphics 'XSeed (Barbour, 2001)'
_computing_publication_material 'local program'
_computing_structure_refinement 'SHELXL-97 (Sheldrick, 1997)'
_computing_structure_solution 'SHELXS-97 (Sheldrick, 1990)'
_diffrn_ambient_temperature 100(2)
_diffrn_measured_fraction_theta_full 0.987
_diffrn_measured_fraction_theta_max 0.987
_diffrn_measurement_device_type 'Bruker X8 Apex II CCD Diffractometer'
_diffrn_measurement_method '\f and \w scans'
_diffrn_radiation_monochromator graphite
_diffrn_radiation_source 'fine-focus sealed tube'
_diffrn_radiation_type MoK\a
_diffrn_radiation_wavelength 0.71073
_diffrn_reflns_av_R_equivalents 0.0443
_diffrn_reflns_av_sigmaI/netI 0.0559
_diffrn_reflns_limit_h_max 20
_diffrn_reflns_limit_h_min -20
_diffrn_reflns_limit_k_max 23
_diffrn_reflns_limit_k_min -21
_diffrn_reflns_limit_l_max 22
_diffrn_reflns_limit_l_min -26
_diffrn_reflns_number 85230
_diffrn_reflns_theta_full 26.02
_diffrn_reflns_theta_max 26.02
_diffrn_reflns_theta_min 2.07
_exptl_absorpt_coefficient_mu 0.284
_exptl_absorpt_correction_T_max 0.9195
_exptl_absorpt_correction_T_min 0.8947
_exptl_absorpt_correction_type multi-scan
_exptl_absorpt_process_details Bruker-SADABS
_exptl_crystal_colour Black
_exptl_crystal_density_diffrn 1.227
_exptl_crystal_density_method 'not measured'
_exptl_crystal_description Block
_exptl_crystal_F_000 2314
_exptl_crystal_size_max 0.40
_exptl_crystal_size_mid 0.30
_exptl_crystal_size_min 0.30
_platon_squeeze_details
;
There was also a badly disordered dmf of crystallisation
that could not be modelled effectively. The routine SQUEEZE was applied
to the data and this markedly improved the agreement indices. The e-
density removed correlates closely with one dmf per asymmetric unit, as
suggested by the diffuse electron density observed.
;
_refine_diff_density_max 1.326
_refine_diff_density_min -1.230
_refine_diff_density_rms 0.072
_refine_ls_extinction_method none
_refine_ls_goodness_of_fit_ref 1.085
_refine_ls_hydrogen_treatment constr
_refine_ls_matrix_type full
_refine_ls_number_parameters 1346
_refine_ls_number_reflns 22692
_refine_ls_number_restraints 21
_refine_ls_restrained_S_all 1.089
_refine_ls_R_factor_all 0.0873
_refine_ls_R_factor_gt 0.0604
_refine_ls_shift/su_max 0.002
_refine_ls_shift/su_mean 0.000
_refine_ls_structure_factor_coef Fsqd
_refine_ls_weighting_details 'calc w=1/[\s^2^(Fo^2^)+(0.0949P)^2^+2.6538P] where P=(Fo^2^+2Fc^2^)/3'
_refine_ls_weighting_scheme calc
_refine_ls_wR_factor_gt 0.1630
_refine_ls_wR_factor_ref 0.1766
_reflns_number_gt 16034
_reflns_number_total 22692
_reflns_threshold_expression >2sigma(I)
_cod_data_source_file c3dt50294e.txt
_cod_data_source_block Mn2TBC8PhSao
_cod_original_sg_symbol_H-M P-1
_cod_database_code 7021291

loop_
_symmetry_equiv_pos_as_xyz
'x, y, z'
'-x, -y, -z'

loop_
_atom_site_label
_atom_site_type_symbol
_atom_site_fract_x
_atom_site_fract_y
_atom_site_fract_z
_atom_site_U_iso_or_equiv
_atom_site_adp_type
_atom_site_occupancy
_atom_site_symmetry_multiplicity
_atom_site_calc_flag
_atom_site_refinement_flags
_atom_site_disorder_assembly
_atom_site_disorder_group
Mn1 Mn 0.20076(3) 0.26677(2) 0.31003(2) 0.01839(11) Uani 1 1 d . . .
Mn2 Mn 0.39233(3) 0.27860(2) 0.24357(2) 0.01861(11) Uani 1 1 d . . .
O1 O 0.17535(12) 0.20300(10) 0.26584(9) 0.0198(4) Uani 1 1 d . . .
O2 O 0.34255(12) 0.20081(11) 0.30139(10) 0.0214(4) Uani 1 1 d . . .
O3 O 0.49858(13) 0.23754(11) 0.26643(9) 0.0222(4) Uani 1 1 d . . .
O4 O 0.43540(12) 0.35728(10) 0.18558(9) 0.0187(4) Uani 1 1 d . . .
O5 O 0.40789(13) 0.39926(10) 0.06800(9) 0.0209(4) Uani 1 1 d . . .
H5 H 0.4070 0.3892 0.1086 0.025 Uiso 1 1 calc R . .
O6 O 0.41707(13) 0.30432(10) -0.01390(10) 0.0224(4) Uani 1 1 d . . .
H6 H 0.4205 0.3287 0.0137 0.027 Uiso 1 1 calc R . .
O7 O 0.13217(14) 0.31256(11) 0.08048(10) 0.0255(5) Uani 1 1 d . . .
H7O H 0.1049 0.3034 0.1217 0.031 Uiso 1 1 calc R . .
O8 O 0.03877(13) 0.27259(11) 0.21209(10) 0.0220(4) Uani 1 1 d . . .
H8O H 0.0738 0.2547 0.2357 0.026 Uiso 1 1 calc R . .
O9 O 0.44745(13) 0.22098(11) 0.16310(10) 0.0223(4) Uani 1 1 d . . .
O10 O 0.07617(14) 0.35295(11) 0.30408(10) 0.0269(5) Uani 1 1 d . . .
O11 O 0.27331(12) 0.30809(10) 0.22630(9) 0.0179(4) Uani 1 1 d . . .
O12 O 0.13720(13) 0.23561(12) 0.39796(10) 0.0258(5) Uani 1 1 d . . .
O13 O 0.32945(13) 0.33696(11) 0.31884(9) 0.0229(4) Uani 1 1 d . . .
O14 O 0.04247(18) 0.55086(16) 0.22330(14) 0.0543(7) Uani 1 1 d . . .
O15 O 0.8092(2) 0.73142(17) 0.32360(15) 0.0650(8) Uani 1 1 d . . .
O16 O 0.3332(5) -0.0585(4) 0.0795(3) 0.0816(9) Uani 0.50 1 d PD A 1
O17 O 0.2767(5) -0.0702(4) 0.0490(3) 0.0816(9) Uani 0.50 1 d PD B 2
O18 O -0.1209(4) 0.0240(4) 0.4246(3) 0.0690(7) Uani 0.50 1 d PD C 2
O19 O -0.1445(4) 0.0645(4) 0.4564(3) 0.0690(7) Uani 0.50 1 d PD D 1
N1 N 0.53662(17) 0.11744(14) 0.10944(13) 0.0290(6) Uani 1 1 d . . .
N2 N -0.05448(18) 0.44008(15) 0.35362(13) 0.0312(6) Uani 1 1 d . . .
N3 N 0.24307(15) 0.33006(13) 0.35414(11) 0.0216(5) Uani 1 1 d . . .
N4 N 0.09315(18) 0.54270(15) 0.10741(15) 0.0355(7) Uani 1 1 d . . .
N5 N 0.9520(3) 0.7382(2) 0.30737(17) 0.0554(9) Uani 1 1 d . . .
N6 N 0.1981(3) 0.0251(2) 0.1186(2) 0.0816(9) Uani 1 1 d D . .
N7 N -0.2251(2) -0.0278(2) 0.49999(19) 0.0690(7) Uani 1 1 d D . .
C1 C 0.09183(19) 0.11758(16) 0.32821(14) 0.0205(6) Uani 1 1 d . . .
C2 C 0.0913(2) 0.04536(16) 0.34990(15) 0.0239(6) Uani 1 1 d . . .
H2 H 0.0347 0.0361 0.3767 0.029 Uiso 1 1 calc R . .
C3 C 0.1703(2) -0.01380(17) 0.33383(16) 0.0294(7) Uani 1 1 d . E .
C4 C 0.2523(2) 0.00189(17) 0.29531(16) 0.0283(7) Uani 1 1 d . . .
H4 H 0.3073 -0.0377 0.2834 0.034 Uiso 1 1 calc R . .
C5 C 0.25635(19) 0.07356(16) 0.27367(15) 0.0233(6) Uani 1 1 d . . .
C6 C 0.17540(19) 0.13227(15) 0.28964(14) 0.0201(6) Uani 1 1 d . . .
C7 C 0.34960(19) 0.08507(16) 0.23241(15) 0.0242(6) Uani 1 1 d . . .
H7A H 0.3822 0.0495 0.1967 0.029 Uiso 1 1 calc R . .
H7B H 0.3405 0.1353 0.2098 0.029 Uiso 1 1 calc R . .
C8 C 0.40779(19) 0.07478(17) 0.27778(15) 0.0273(7) Uani 1 1 d . . .
C9 C 0.4689(2) 0.00641(18) 0.28735(17) 0.0326(8) Uani 1 1 d . . .
H9 H 0.4776 -0.0331 0.2623 0.039 Uiso 1 1 calc R . .
C10 C 0.5179(2) -0.00551(19) 0.33302(18) 0.0378(9) Uani 1 1 d . . .
C11 C 0.5028(2) 0.05299(19) 0.36985(17) 0.0331(8) Uani 1 1 d . . .
H11 H 0.5336 0.0451 0.4023 0.040 Uiso 1 1 calc R . .
C12 C 0.4446(2) 0.12212(18) 0.36098(16) 0.0303(8) Uani 1 1 d . . .
C13 C 0.39769(18) 0.13316(16) 0.31332(14) 0.0233(7) Uani 1 1 d . . .
C14 C 0.4268(2) 0.18293(19) 0.40465(15) 0.0310(8) Uani 1 1 d . . .
H14A H 0.4239 0.1608 0.4513 0.037 Uiso 1 1 calc R . .
H14B H 0.3655 0.2177 0.4073 0.037 Uiso 1 1 calc R . .
C15 C 0.49523(19) 0.22696(17) 0.38222(15) 0.0264(7) Uani 1 1 d . . .
C16 C 0.53003(19) 0.24117(17) 0.42812(15) 0.0268(7) Uani 1 1 d . . .
H16 H 0.5120 0.2212 0.4738 0.032 Uiso 1 1 calc R . .
C17 C 0.59064(19) 0.28386(17) 0.40952(14) 0.0251(7) Uani 1 1 d . . .
C18 C 0.61287(19) 0.31501(17) 0.34240(15) 0.0242(6) Uani 1 1 d . . .
H18 H 0.6529 0.3450 0.3288 0.029 Uiso 1 1 calc R . .
C19 C 0.57840(19) 0.30343(16) 0.29541(14) 0.0216(6) Uani 1 1 d . . .
C20 C 0.52178(18) 0.25656(17) 0.31470(14) 0.0220(6) Uani 1 1 d . . .
C21 C 0.59099(19) 0.34584(16) 0.22662(14) 0.0209(6) Uani 1 1 d . . .
H21A H 0.5953 0.3148 0.1924 0.025 Uiso 1 1 calc R . .
H21B H 0.6484 0.3599 0.2119 0.025 Uiso 1 1 calc R . .
C22 C 0.50941(19) 0.41426(16) 0.23232(13) 0.0203(6) Uani 1 1 d . . .
C23 C 0.5058(2) 0.47561(18) 0.26024(15) 0.0273(7) Uani 1 1 d . . .
H23 H 0.5546 0.4731 0.2758 0.033 Uiso 1 1 calc R . .
C24 C 0.4338(2) 0.54037(18) 0.26623(15) 0.0281(7) Uani 1 1 d . . .
C25 C 0.3634(2) 0.54200(17) 0.24219(14) 0.0258(7) Uani 1 1 d . . .
H25 H 0.3139 0.5859 0.2447 0.031 Uiso 1 1 calc R . .
C26 C 0.36333(19) 0.48229(16) 0.21505(13) 0.0206(6) Uani 1 1 d . . .
C27 C 0.43558(19) 0.41663(16) 0.21178(13) 0.0197(6) Uani 1 1 d . . .
C28 C 0.29040(19) 0.48927(16) 0.18385(14) 0.0208(6) Uani 1 1 d . . .
H28A H 0.2313 0.5226 0.2100 0.025 Uiso 1 1 calc R . .
H28B H 0.2818 0.4404 0.1863 0.025 Uiso 1 1 calc R . .
C29 C 0.31811(18) 0.51965(15) 0.10954(13) 0.0181(6) Uani 1 1 d . . .
C30 C 0.29013(18) 0.59511(15) 0.09399(14) 0.0194(6) Uani 1 1 d . . .
H30 H 0.2532 0.6264 0.1301 0.023 Uiso 1 1 calc R . .
C31 C 0.31400(18) 0.62693(15) 0.02758(14) 0.0188(6) Uani 1 1 d . . .
C32 C 0.36509(18) 0.57828(15) -0.02444(14) 0.0185(6) Uani 1 1 d . . .
H32 H 0.3807 0.5981 -0.0703 0.022 Uiso 1 1 calc R . .
C33 C 0.39365(18) 0.50243(15) -0.01150(14) 0.0183(6) Uani 1 1 d . . .
C34 C 0.37341(18) 0.47429(15) 0.05676(14) 0.0181(6) Uani 1 1 d . . .
C35 C 0.44191(18) 0.45102(15) -0.06864(13) 0.0184(6) Uani 1 1 d . . .
H35A H 0.4918 0.4104 -0.0573 0.022 Uiso 1 1 calc R . .
H35B H 0.4699 0.4782 -0.1110 0.022 Uiso 1 1 calc R . .
C36 C 0.37487(18) 0.41906(15) -0.08028(13) 0.0179(6) Uani 1 1 d . . .
C37 C 0.32038(19) 0.46023(15) -0.12032(14) 0.0203(6) Uani 1 1 d . . .
H37 H 0.3279 0.5068 -0.1406 0.024 Uiso 1 1 calc R . .
C38 C 0.25619(19) 0.43637(16) -0.13164(14) 0.0223(6) Uani 1 1 d . . .
C39 C 0.24634(19) 0.36783(16) -0.10063(15) 0.0227(6) Uani 1 1 d . . .
H39 H 0.2025 0.3502 -0.1073 0.027 Uiso 1 1 calc R . .
C40 C 0.29851(19) 0.32470(15) -0.06037(14) 0.0202(6) Uani 1 1 d . . .
C41 C 0.36389(18) 0.35026(15) -0.05153(13) 0.0189(6) Uani 1 1 d . . .
C42 C 0.28667(19) 0.25059(15) -0.02671(15) 0.0222(6) Uani 1 1 d . . .
H42A H 0.3346 0.2116 -0.0556 0.027 Uiso 1 1 calc R . .
H42B H 0.2979 0.2434 0.0175 0.027 Uiso 1 1 calc R . .
C43 C 0.19437(19) 0.23963(15) -0.01400(14) 0.0205(6) Uani 1 1 d . . .
C44 C 0.1834(2) 0.19579(15) -0.05403(15) 0.0222(6) Uani 1 1 d . . .
H44 H 0.2337 0.1762 -0.0926 0.027 Uiso 1 1 calc R . .
C45 C 0.10092(19) 0.17936(14) -0.03962(14) 0.0198(6) Uani 1 1 d . . .
C46 C 0.02835(19) 0.21085(15) 0.01597(14) 0.0207(6) Uani 1 1 d . . .
H46 H -0.0284 0.2005 0.0270 0.025 Uiso 1 1 calc R . .
C47 C 0.03532(19) 0.25700(15) 0.05629(14) 0.0192(6) Uani 1 1 d . . .
C48 C 0.11957(19) 0.26996(15) 0.04126(14) 0.0196(6) Uani 1 1 d . . .
C49 C -0.04776(19) 0.29088(15) 0.11484(14) 0.0206(6) Uani 1 1 d . . .
H49A H -0.1025 0.3077 0.0996 0.025 Uiso 1 1 calc R . .
H49B H -0.0393 0.3348 0.1266 0.025 Uiso 1 1 calc R . .
C50 C -0.06610(18) 0.23932(15) 0.17853(14) 0.0189(6) Uani 1 1 d . . .
C51 C -0.12553(19) 0.19739(16) 0.18950(15) 0.0226(6) Uani 1 1 d . . .
H51 H -0.1562 0.2029 0.1574 0.027 Uiso 1 1 calc R . .
C52 C -0.14131(18) 0.14775(16) 0.24594(15) 0.0213(6) Uani 1 1 d . . .
C53 C -0.09956(18) 0.14444(15) 0.29373(14) 0.0206(6) Uani 1 1 d . . .
H53 H -0.1116 0.1125 0.3336 0.025 Uiso 1 1 calc R . .
C54 C -0.04077(18) 0.18593(15) 0.28574(14) 0.0193(6) Uani 1 1 d . . .
C55 C -0.02199(18) 0.23153(15) 0.22611(14) 0.0183(6) Uani 1 1 d . . .
C56 C 0.00227(18) 0.17860(15) 0.34066(14) 0.0197(6) Uani 1 1 d . . .
H56A H 0.0133 0.2257 0.3416 0.024 Uiso 1 1 calc R . .
H56B H -0.0409 0.1683 0.3856 0.024 Uiso 1 1 calc R . .
C57 C 0.1678(2) -0.09411(18) 0.3544(2) 0.0415(9) Uani 1 1 d D . .
C58 C 0.2452(8) -0.1403(7) 0.3829(6) 0.052(3) Uani 0.50 1 d PD E 2
H58A H 0.3036 -0.1326 0.3527 0.078 Uiso 0.50 1 calc PR E 2
H58B H 0.2493 -0.1925 0.3860 0.078 Uiso 0.50 1 calc PR E 2
H58C H 0.2322 -0.1252 0.4283 0.078 Uiso 0.50 1 calc PR E 2
C59 C 0.2580(7) -0.1470(6) 0.3433(7) 0.067(4) Uani 0.50 1 d PD E 1
H59A H 0.2927 -0.1316 0.3647 0.101 Uiso 0.50 1 calc PR E 1
H59B H 0.2907 -0.1495 0.2943 0.101 Uiso 0.50 1 calc PR E 1
H59C H 0.2516 -0.1956 0.3632 0.101 Uiso 0.50 1 calc PR E 1
C60 C 0.1942(6) -0.1330(4) 0.2842(4) 0.0471(19) Uani 0.50 1 d PD E 2
H60A H 0.2529 -0.1270 0.2528 0.071 Uiso 0.50 1 calc PR E 2
H60B H 0.1461 -0.1098 0.2631 0.071 Uiso 0.50 1 calc PR E 2
H60C H 0.1996 -0.1856 0.2947 0.071 Uiso 0.50 1 calc PR E 2
C61 C 0.1042(6) -0.1066(4) 0.3263(5) 0.051(2) Uani 0.50 1 d PD E 1
H61A H 0.0467 -0.0663 0.3370 0.076 Uiso 0.50 1 calc PR E 1
H61B H 0.0915 -0.1534 0.3462 0.076 Uiso 0.50 1 calc PR E 1
H61C H 0.1318 -0.1085 0.2768 0.076 Uiso 0.50 1 calc PR E 1
C62 C 0.0800(5) -0.1046(4) 0.3983(4) 0.0394(17) Uani 0.50 1 d PD E 2
H62A H 0.0864 -0.1574 0.4078 0.059 Uiso 0.50 1 calc PR E 2
H62B H 0.0337 -0.0818 0.3754 0.059 Uiso 0.50 1 calc PR E 2
H62C H 0.0608 -0.0817 0.4411 0.059 Uiso 0.50 1 calc PR E 2
C63 C 0.1175(5) -0.0954(4) 0.4371(4) 0.0451(19) Uani 0.50 1 d PD E 1
H63A H 0.0556 -0.0607 0.4476 0.068 Uiso 0.50 1 calc PR E 1
H63B H 0.1533 -0.0810 0.4584 0.068 Uiso 0.50 1 calc PR E 1
H63C H 0.1137 -0.1451 0.4548 0.068 Uiso 0.50 1 calc PR E 1
C64 C 0.5860(2) -0.0823(2) 0.3405(2) 0.0455(10) Uani 1 1 d . . .
C65 C 0.5365(3) -0.1391(2) 0.3654(3) 0.0761(16) Uani 1 1 d . . .
H65A H 0.5046 -0.1390 0.3339 0.114 Uiso 1 1 calc R . .
H65B H 0.4916 -0.1280 0.4106 0.114 Uiso 1 1 calc R . .
H65C H 0.5806 -0.1877 0.3681 0.114 Uiso 1 1 calc R . .
C66 C 0.6300(3) -0.0847(2) 0.3964(2) 0.0599(12) Uani 1 1 d . . .
H66A H 0.5812 -0.0704 0.4395 0.090 Uiso 1 1 calc R . .
H66B H 0.6672 -0.0504 0.3819 0.090 Uiso 1 1 calc R . .
H66C H 0.6691 -0.1347 0.4027 0.090 Uiso 1 1 calc R . .
C67 C 0.6631(3) -0.0973(2) 0.2744(2) 0.0546(11) Uani 1 1 d . . .
H67A H 0.7069 -0.1455 0.2789 0.082 Uiso 1 1 calc R . .
H67B H 0.6944 -0.0591 0.2628 0.082 Uiso 1 1 calc R . .
H67C H 0.6384 -0.0970 0.2383 0.082 Uiso 1 1 calc R . .
C68 C 0.6340(2) 0.29636(18) 0.45790(15) 0.0283(7) Uani 1 1 d . . .
C69 C 0.7388(2) 0.25883(19) 0.43210(17) 0.0336(8) Uani 1 1 d . . .
H69A H 0.7651 0.2796 0.3862 0.050 Uiso 1 1 calc R . .
H69B H 0.7506 0.2058 0.4311 0.050 Uiso 1 1 calc R . .
H69C H 0.7670 0.2673 0.4627 0.050 Uiso 1 1 calc R . .
C70 C 0.5953(2) 0.2639(2) 0.53061(16) 0.0357(8) Uani 1 1 d . . .
H70A H 0.6233 0.2745 0.5604 0.054 Uiso 1 1 calc R . .
H70B H 0.6094 0.2104 0.5303 0.054 Uiso 1 1 calc R . .
H70C H 0.5286 0.2859 0.5475 0.054 Uiso 1 1 calc R . .
C71 C 0.6168(2) 0.37923(19) 0.46053(17) 0.0352(8) Uani 1 1 d . . .
H71A H 0.6437 0.4003 0.4149 0.053 Uiso 1 1 calc R . .
H71B H 0.6452 0.3866 0.4916 0.053 Uiso 1 1 calc R . .
H71C H 0.5506 0.4036 0.4768 0.053 Uiso 1 1 calc R . .
C72 C 0.4284(3) 0.6094(2) 0.2957(2) 0.0436(9) Uani 1 1 d . . .
C73 C 0.4361(3) 0.6710(2) 0.2390(2) 0.0642(13) Uani 1 1 d . . .
H73A H 0.4949 0.6554 0.2028 0.096 Uiso 1 1 calc R . .
H73B H 0.4325 0.7153 0.2574 0.096 Uiso 1 1 calc R . .
H73C H 0.3857 0.6816 0.2205 0.096 Uiso 1 1 calc R . .
C74 C 0.5070(3) 0.5942(3) 0.3260(3) 0.0648(14) Uani 1 1 d . . .
H74A H 0.5664 0.5793 0.2902 0.097 Uiso 1 1 calc R . .
H74B H 0.5024 0.5546 0.3623 0.097 Uiso 1 1 calc R . .
H74C H 0.5017 0.6390 0.3447 0.097 Uiso 1 1 calc R . .
C75 C 0.3358(3) 0.6342(2) 0.3520(2) 0.0496(10) Uani 1 1 d . . .
H75A H 0.3325 0.6783 0.3709 0.074 Uiso 1 1 calc R . .
H75B H 0.3300 0.5947 0.3882 0.074 Uiso 1 1 calc R . .
H75C H 0.2857 0.6456 0.3330 0.074 Uiso 1 1 calc R . .
C76 C 0.28755(19) 0.71040(15) 0.01069(14) 0.0216(6) Uani 1 1 d . . .
C77 C 0.3749(2) 0.73420(17) -0.02359(19) 0.0341(8) Uani 1 1 d . . .
H77A H 0.3583 0.7871 -0.0366 0.051 Uiso 1 1 calc R . .
H77B H 0.4126 0.7070 -0.0643 0.051 Uiso 1 1 calc R . .
H77C H 0.4097 0.7237 0.0082 0.051 Uiso 1 1 calc R . .
C78 C 0.2303(2) 0.75326(17) 0.07389(16) 0.0299(7) Uani 1 1 d . . .
H78A H 0.1728 0.7402 0.0954 0.045 Uiso 1 1 calc R . .
H78B H 0.2165 0.8062 0.0608 0.045 Uiso 1 1 calc R . .
H78C H 0.2648 0.7409 0.1061 0.045 Uiso 1 1 calc R . .
C79 C 0.2322(2) 0.73060(17) -0.03879(15) 0.0268(7) Uani 1 1 d . . .
H79A H 0.1757 0.7161 -0.0174 0.040 Uiso 1 1 calc R . .
H79B H 0.2690 0.7048 -0.0804 0.040 Uiso 1 1 calc R . .
H79C H 0.2166 0.7839 -0.0502 0.040 Uiso 1 1 calc R . .
C80 C 0.1930(2) 0.48245(18) -0.17273(17) 0.0311(7) Uani 1 1 d . . .
C81 C 0.2194(2) 0.55201(18) -0.20893(17) 0.0319(7) Uani 1 1 d . . .
H81A H 0.2813 0.5380 -0.2420 0.048 Uiso 1 1 calc R . .
H81B H 0.2181 0.5817 -0.1753 0.048 Uiso 1 1 calc R . .
H81C H 0.1756 0.5808 -0.2326 0.048 Uiso 1 1 calc R . .
C82 C 0.0941(2) 0.5067(2) -0.1225(2) 0.0423(9) Uani 1 1 d . . .
H82A H 0.0521 0.5352 -0.1478 0.064 Uiso 1 1 calc R . .
H82B H 0.0920 0.5372 -0.0892 0.064 Uiso 1 1 calc R . .
H82C H 0.0756 0.4631 -0.0988 0.064 Uiso 1 1 calc R . .
C83 C 0.1959(3) 0.4369(2) -0.2261(2) 0.0506(11) Uani 1 1 d . . .
H83A H 0.2585 0.4219 -0.2580 0.076 Uiso 1 1 calc R . .
H83B H 0.1539 0.4666 -0.2510 0.076 Uiso 1 1 calc R . .
H83C H 0.1771 0.3931 -0.2035 0.076 Uiso 1 1 calc R . .
C84 C 0.0924(2) 0.12925(16) -0.08418(16) 0.0255(7) Uani 1 1 d . . .
C85 C 0.0915(3) 0.17043(18) -0.15323(17) 0.0375(8) Uani 1 1 d . . .
H85A H 0.0375 0.2139 -0.1467 0.056 Uiso 1 1 calc R . .
H85B H 0.0893 0.1378 -0.1828 0.056 Uiso 1 1 calc R . .
H85C H 0.1473 0.1859 -0.1744 0.056 Uiso 1 1 calc R . .
C86 C 0.0041(2) 0.10611(19) -0.05179(19) 0.0365(8) Uani 1 1 d . . .
H86A H -0.0493 0.1498 -0.0478 0.055 Uiso 1 1 calc R . .
H86B H 0.0022 0.0819 -0.0065 0.055 Uiso 1 1 calc R . .
H86C H 0.0031 0.0719 -0.0804 0.055 Uiso 1 1 calc R . .
C87 C 0.1739(2) 0.05871(17) -0.09402(18) 0.0323(7) Uani 1 1 d . . .
H87A H 0.1687 0.0270 -0.1229 0.048 Uiso 1 1 calc R . .
H87B H 0.1736 0.0325 -0.0496 0.048 Uiso 1 1 calc R . .
H87C H 0.2314 0.0717 -0.1158 0.048 Uiso 1 1 calc R . .
C88 C -0.2006(2) 0.09695(17) 0.25643(16) 0.0263(7) Uani 1 1 d . . .
C89 C -0.1371(2) 0.01731(17) 0.24779(18) 0.0329(7) Uani 1 1 d . . .
H89A H -0.1739 -0.0162 0.2552 0.049 Uiso 1 1 calc R . .
H89B H -0.1041 0.0038 0.2810 0.049 Uiso 1 1 calc R . .
H89C H -0.0928 0.0137 0.2017 0.049 Uiso 1 1 calc R . .
C90 C -0.2534(2) 0.11633(18) 0.20545(18) 0.0338(8) Uani 1 1 d . . .
H90A H -0.2098 0.1106 0.1591 0.051 Uiso 1 1 calc R . .
H90B H -0.2927 0.1674 0.2095 0.051 Uiso 1 1 calc R . .
H90C H -0.2915 0.0833 0.2151 0.051 Uiso 1 1 calc R . .
C91 C -0.2710(2) 0.1022(2) 0.32867(17) 0.0341(8) Uani 1 1 d . . .
H91A H -0.3064 0.1538 0.3363 0.051 Uiso 1 1 calc R . .
H91B H -0.2387 0.0825 0.3622 0.051 Uiso 1 1 calc R . .
H91C H -0.3126 0.0735 0.3334 0.051 Uiso 1 1 calc R . .
C92 C 0.51282(19) 0.16230(17) 0.15693(15) 0.0254(7) Uani 1 1 d . . .
H92 H 0.5463 0.1500 0.1881 0.030 Uiso 1 1 calc R . .
C93 C 0.6114(3) 0.0493(2) 0.1056(2) 0.0503(10) Uani 1 1 d . . .
H93A H 0.6334 0.0431 0.1444 0.075 Uiso 1 1 calc R . .
H93B H 0.6618 0.0512 0.0631 0.075 Uiso 1 1 calc R . .
H93C H 0.5893 0.0076 0.1067 0.075 Uiso 1 1 calc R . .
C94 C 0.4892(2) 0.13237(18) 0.05925(16) 0.0323(7) Uani 1 1 d . . .
H94A H 0.4387 0.1782 0.0685 0.048 Uiso 1 1 calc R . .
H94B H 0.4647 0.0916 0.0620 0.048 Uiso 1 1 calc R . .
H94C H 0.5325 0.1374 0.0136 0.048 Uiso 1 1 calc R . .
C95 C -0.0969(3) 0.5117(2) 0.3812(2) 0.0529(11) Uani 1 1 d . . .
H95A H -0.1256 0.5057 0.4306 0.079 Uiso 1 1 calc R . .
H95B H -0.1439 0.5410 0.3604 0.079 Uiso 1 1 calc R . .
H95C H -0.0502 0.5369 0.3712 0.079 Uiso 1 1 calc R . .
C96 C -0.1136(2) 0.3958(2) 0.3603(2) 0.0453(9) Uani 1 1 d . . .
H96A H -0.0826 0.3589 0.3263 0.068 Uiso 1 1 calc R . .
H96B H -0.1709 0.4275 0.3530 0.068 Uiso 1 1 calc R . .
H96C H -0.1273 0.3709 0.4060 0.068 Uiso 1 1 calc R . .
C97 C 0.0367(2) 0.41360(19) 0.32628(16) 0.0331(8) Uani 1 1 d . . .
H97 H 0.0730 0.4441 0.3240 0.040 Uiso 1 1 calc R . .
C98 C 0.26047(19) 0.30431(16) 0.16347(14) 0.0215(6) Uani 1 1 d . . .
H98A H 0.2747 0.2526 0.1551 0.032 Uiso 1 1 calc R . .
H98B H 0.3014 0.3275 0.1262 0.032 Uiso 1 1 calc R . .
H98C H 0.1966 0.3302 0.1662 0.032 Uiso 1 1 calc R . .
C99 C 0.2567(2) 0.37271(18) 0.45143(15) 0.0261(7) Uani 1 1 d . . .
C100 C 0.3085(2) 0.42180(19) 0.42043(16) 0.0318(7) Uani 1 1 d . . .
H100 H 0.3117 0.4428 0.3756 0.038 Uiso 1 1 calc R . .
C101 C 0.3552(2) 0.4396(2) 0.45563(18) 0.0392(8) Uani 1 1 d . . .
H101 H 0.3894 0.4737 0.4350 0.047 Uiso 1 1 calc R . .
C102 C 0.3524(2) 0.4083(2) 0.52065(18) 0.0385(8) Uani 1 1 d . . .
H102 H 0.3846 0.4210 0.5443 0.046 Uiso 1 1 calc R . .
C103 C 0.3030(2) 0.35854(19) 0.55112(16) 0.0332(8) Uani 1 1 d . . .
H103 H 0.3022 0.3362 0.5952 0.040 Uiso 1 1 calc R . .
C104 C 0.2548(2) 0.34147(18) 0.51711(15) 0.0294(7) Uani 1 1 d . . .
H104 H 0.2198 0.3081 0.5386 0.035 Uiso 1 1 calc R . .
C105 C 0.2073(2) 0.34851(17) 0.41677(14) 0.0242(6) Uani 1 1 d . . .
C106 C 0.11458(19) 0.34137(17) 0.45491(14) 0.0242(6) Uani 1 1 d . . .
C107 C 0.0544(2) 0.39184(18) 0.50320(16) 0.0306(7) Uani 1 1 d . . .
H107 H 0.0739 0.4302 0.5103 0.037 Uiso 1 1 calc R . .
C108 C -0.0334(2) 0.3872(2) 0.54114(16) 0.0345(8) Uani 1 1 d . . .
H108 H -0.0742 0.4227 0.5728 0.041 Uiso 1 1 calc R . .
C109 C -0.0605(2) 0.3296(2) 0.53184(16) 0.0374(8) Uani 1 1 d . . .
H109 H -0.1195 0.3251 0.5584 0.045 Uiso 1 1 calc R . .
C110 C -0.0028(2) 0.27938(19) 0.48477(15) 0.0309(7) Uani 1 1 d . . .
H110 H -0.0224 0.2403 0.4794 0.037 Uiso 1 1 calc R . .
C111 C 0.0847(2) 0.28484(17) 0.44436(14) 0.0241(6) Uani 1 1 d . . .
C112 C 0.0535(3) 0.6196(2) 0.0938(2) 0.0518(10) Uani 1 1 d . . .
H11A H 0.0059 0.6404 0.1352 0.078 Uiso 1 1 calc R . .
H11B H 0.0262 0.6265 0.0578 0.078 Uiso 1 1 calc R . .
H11C H 0.1013 0.6445 0.0790 0.078 Uiso 1 1 calc R . .
C113 C 0.1457(3) 0.4951(2) 0.0518(2) 0.0496(10) Uani 1 1 d . . .
H11D H 0.1676 0.4445 0.0701 0.074 Uiso 1 1 calc R . .
H11E H 0.1984 0.5119 0.0225 0.074 Uiso 1 1 calc R . .
H11F H 0.1067 0.4966 0.0251 0.074 Uiso 1 1 calc R . .
C114 C 0.0829(2) 0.5151(2) 0.17285(19) 0.0389(8) Uani 1 1 d . . .
H114 H 0.1094 0.4637 0.1801 0.047 Uiso 1 1 calc R . .
C115 C 1.0495(3) 0.7088(3) 0.2756(2) 0.0715(14) Uani 1 1 d . . .
H11G H 1.0619 0.6662 0.2507 0.107 Uiso 1 1 calc R . .
H11H H 1.0798 0.6934 0.3105 0.107 Uiso 1 1 calc R . .
H11I H 1.0732 0.7467 0.2438 0.107 Uiso 1 1 calc R . .
C116 C 0.9174(4) 0.8006(3) 0.3483(3) 0.0869(17) Uani 1 1 d . . .
H11J H 0.8501 0.8147 0.3653 0.130 Uiso 1 1 calc R . .
H11K H 0.9375 0.8420 0.3205 0.130 Uiso 1 1 calc R . .
H11L H 0.9410 0.7873 0.3869 0.130 Uiso 1 1 calc R . .
C117 C 0.8932(3) 0.7098(2) 0.2993(2) 0.0493(10) Uani 1 1 d . . .
H117 H 0.9184 0.6689 0.2721 0.059 Uiso 1 1 calc R . .
C118 C 0.1000(7) 0.0311(6) 0.1633(6) 0.0816(9) Uani 0.50 1 d PD F 1
H11M H 0.0620 0.0824 0.1610 0.122 Uiso 0.50 1 calc PR F 1
H11N H 0.0984 0.0153 0.2105 0.122 Uiso 0.50 1 calc PR F 1
H11O H 0.0761 -0.0003 0.1474 0.122 Uiso 0.50 1 calc PR F 1
C119 C 0.2243(8) 0.0904(5) 0.1056(5) 0.0816(9) Uani 0.50 1 d PD F 1
H11P H 0.1697 0.1332 0.1098 0.122 Uiso 0.50 1 calc PR F 1
H11Q H 0.2677 0.0917 0.0594 0.122 Uiso 0.50 1 calc PR F 1
H11R H 0.2534 0.0916 0.1385 0.122 Uiso 0.50 1 calc PR F 1
C120 C 0.2532(7) -0.0439(6) 0.1136(5) 0.0816(9) Uani 0.50 1 d PD A 1
H120 H 0.2286 -0.0829 0.1376 0.098 Uiso 0.50 1 calc PR A 1
C121 C 0.1116(7) 0.0650(6) 0.1583(6) 0.0816(9) Uani 0.50 1 d PD F 2
H12A H 0.1150 0.1113 0.1684 0.122 Uiso 0.50 1 calc PR F 2
H12B H 0.0912 0.0361 0.2010 0.122 Uiso 0.50 1 calc PR F 2
H12C H 0.0678 0.0756 0.1335 0.122 Uiso 0.50 1 calc PR F 2
C122 C 0.2698(7) 0.0599(6) 0.0825(5) 0.0816(9) Uani 0.50 1 d PD F 2
H12D H 0.2540 0.1073 0.1011 0.122 Uiso 0.50 1 calc PR F 2
H12E H 0.2757 0.0678 0.0341 0.122 Uiso 0.50 1 calc PR F 2
H12F H 0.3282 0.0281 0.0880 0.122 Uiso 0.50 1 calc PR F 2
C123 C 0.2098(8) -0.0414(5) 0.0955(5) 0.0816(9) Uani 0.50 1 d PD B 2
H123 H 0.1637 -0.0656 0.1167 0.098 Uiso 0.50 1 calc PR B 2
C124 C -0.2218(7) -0.0933(6) 0.5400(5) 0.0690(7) Uani 0.50 1 d PD G 2
H12G H -0.2825 -0.0904 0.5736 0.103 Uiso 0.50 1 calc PR G 2
H12H H -0.1769 -0.1020 0.5635 0.103 Uiso 0.50 1 calc PR G 2
H12I H -0.2036 -0.1339 0.5112 0.103 Uiso 0.50 1 calc PR G 2
C125 C -0.3085(3) 0.0309(3) 0.5131(2) 0.0690(7) Uani 1 1 d D G .
H12J H -0.2963 0.0761 0.4877 0.103 Uiso 1 1 calc R . .
H12K H -0.3340 0.0382 0.5619 0.103 Uiso 1 1 calc R . .
H12L H -0.3526 0.0187 0.4988 0.103 Uiso 1 1 calc R . .
C126 C -0.1399(6) -0.0333(6) 0.4538(5) 0.0690(7) Uani 0.50 1 d PD C 2
H126 H -0.0959 -0.0801 0.4440 0.083 Uiso 0.50 1 calc PR C 2
C127 C -0.2404(7) -0.1031(5) 0.5199(5) 0.0690(7) Uani 0.50 1 d PD G 1
H12M H -0.1810 -0.1412 0.5103 0.103 Uiso 0.50 1 calc PR G 1
H12N H -0.2756 -0.1101 0.4937 0.103 Uiso 0.50 1 calc PR G 1
H12O H -0.2746 -0.1067 0.5686 0.103 Uiso 0.50 1 calc PR G 1
C128 C -0.1503(6) 0.0044(6) 0.4806(5) 0.0690(7) Uani 0.50 1 d PD D 1
H128 H -0.0959 -0.0279 0.4885 0.083 Uiso 0.50 1 calc PR D 1

loop_
_atom_site_aniso_label
_atom_site_aniso_U_11
_atom_site_aniso_U_22
_atom_site_aniso_U_33
_atom_site_aniso_U_23
_atom_site_aniso_U_13
_atom_site_aniso_U_12
Mn1 0.0135(2) 0.0261(2) 0.0155(2) 0.00121(17) -0.00453(17) -0.00724(18)
Mn2 0.0128(2) 0.0273(2) 0.0151(2) 0.00464(17) -0.00578(17) -0.00688(18)
O1 0.0154(10) 0.0225(10) 0.0209(10) -0.0001(8) -0.0057(8) -0.0060(8)
O2 0.0121(10) 0.0279(11) 0.0223(10) 0.0075(8) -0.0070(8) -0.0069(8)
O3 0.0156(10) 0.0313(11) 0.0198(10) 0.0074(8) -0.0083(8) -0.0089(9)
O4 0.0166(10) 0.0257(10) 0.0132(9) 0.0037(8) -0.0051(8) -0.0077(8)
O5 0.0225(11) 0.0235(10) 0.0144(10) 0.0026(8) -0.0066(8) -0.0050(8)
O6 0.0209(11) 0.0251(10) 0.0217(10) 0.0013(8) -0.0106(8) -0.0048(9)
O7 0.0302(12) 0.0319(11) 0.0198(11) -0.0031(9) -0.0084(9) -0.0149(10)
O8 0.0223(11) 0.0284(11) 0.0210(10) 0.0026(8) -0.0112(8) -0.0122(9)
O9 0.0160(10) 0.0263(11) 0.0204(10) 0.0040(8) -0.0050(8) -0.0047(9)
O10 0.0196(11) 0.0309(12) 0.0293(12) -0.0087(9) -0.0104(9) 0.0000(9)
O11 0.0139(9) 0.0253(10) 0.0153(10) 0.0025(8) -0.0062(8) -0.0070(8)
O12 0.0218(11) 0.0371(12) 0.0187(10) 0.0011(9) -0.0036(8) -0.0135(9)
O13 0.0139(10) 0.0386(12) 0.0177(10) -0.0002(9) -0.0025(8) -0.0136(9)
O14 0.0412(16) 0.0694(19) 0.0493(17) -0.0186(15) -0.0167(13) -0.0027(14)
O15 0.056(2) 0.0613(19) 0.0586(19) 0.0075(15) -0.0064(15) -0.0117(16)
O16 0.080(2) 0.0636(16) 0.0625(17) -0.0069(13) -0.0058(12) 0.0104(14)
O17 0.080(2) 0.0636(16) 0.0625(17) -0.0069(13) -0.0058(12) 0.0104(14)
O18 0.0442(12) 0.0826(17) 0.0553(15) 0.0240(12) -0.0057(10) -0.0136(11)
O19 0.0442(12) 0.0826(17) 0.0553(15) 0.0240(12) -0.0057(10) -0.0136(11)
N1 0.0179(13) 0.0310(14) 0.0271(14) 0.0045(11) -0.0043(11) 0.0001(11)
N2 0.0287(15) 0.0330(15) 0.0287(15) -0.0073(12) -0.0116(12) 0.0000(12)
N3 0.0138(12) 0.0346(14) 0.0159(12) 0.0016(10) -0.0034(9) -0.0098(10)
N4 0.0218(14) 0.0352(16) 0.0490(18) -0.0057(13) -0.0092(13) -0.0084(12)
N5 0.069(3) 0.058(2) 0.043(2) 0.0001(16) -0.0236(18) -0.0184(19)
N6 0.080(2) 0.0636(16) 0.0625(17) -0.0069(13) -0.0058(12) 0.0104(14)
N7 0.0442(12) 0.0826(17) 0.0553(15) 0.0240(12) -0.0057(10) -0.0136(11)
C1 0.0183(14) 0.0279(15) 0.0179(14) 0.0016(12) -0.0088(11) -0.0083(12)
C2 0.0202(15) 0.0315(16) 0.0233(15) 0.0055(12) -0.0100(12) -0.0125(13)
C3 0.0280(17) 0.0290(17) 0.0351(18) 0.0090(14) -0.0155(14) -0.0132(14)
C4 0.0220(16) 0.0253(16) 0.0340(18) 0.0045(13) -0.0117(13) -0.0029(13)
C5 0.0189(15) 0.0278(15) 0.0225(15) 0.0029(12) -0.0070(12) -0.0082(12)
C6 0.0181(14) 0.0228(14) 0.0186(14) 0.0019(11) -0.0065(11) -0.0061(12)
C7 0.0182(15) 0.0234(15) 0.0230(15) 0.0007(12) -0.0020(12) -0.0022(12)
C8 0.0120(14) 0.0323(17) 0.0284(16) 0.0131(13) -0.0020(12) -0.0077(12)
C9 0.0158(15) 0.0284(16) 0.0420(19) 0.0100(14) -0.0029(14) -0.0056(13)
C10 0.0117(15) 0.042(2) 0.045(2) 0.0272(17) -0.0058(14) -0.0081(14)
C11 0.0186(16) 0.043(2) 0.0350(18) 0.0216(16) -0.0128(14) -0.0143(15)
C12 0.0174(15) 0.0448(19) 0.0259(16) 0.0196(14) -0.0068(12) -0.0172(14)
C13 0.0098(13) 0.0319(16) 0.0224(15) 0.0112(13) -0.0039(11) -0.0073(12)
C14 0.0215(16) 0.053(2) 0.0197(15) 0.0156(14) -0.0105(13) -0.0184(15)
C15 0.0146(14) 0.0412(18) 0.0210(15) 0.0098(13) -0.0080(12) -0.0091(13)
C16 0.0173(15) 0.0414(18) 0.0182(15) 0.0069(13) -0.0063(12) -0.0080(13)
C17 0.0159(15) 0.0367(17) 0.0180(15) 0.0006(13) -0.0053(12) -0.0033(13)
C18 0.0127(14) 0.0335(17) 0.0243(16) 0.0008(13) -0.0068(12) -0.0048(12)
C19 0.0141(14) 0.0316(16) 0.0170(14) 0.0034(12) -0.0050(11) -0.0067(12)
C20 0.0118(14) 0.0353(16) 0.0191(15) 0.0032(12) -0.0076(11) -0.0072(12)
C21 0.0157(14) 0.0308(16) 0.0161(14) 0.0026(12) -0.0052(11) -0.0086(12)
C22 0.0188(14) 0.0276(15) 0.0115(13) 0.0020(11) -0.0041(11) -0.0057(12)
C23 0.0212(16) 0.0432(19) 0.0197(15) -0.0035(13) -0.0068(12) -0.0113(14)
C24 0.0261(17) 0.0357(18) 0.0218(16) -0.0081(13) -0.0067(13) -0.0060(14)
C25 0.0221(16) 0.0302(16) 0.0187(15) -0.0055(12) -0.0039(12) -0.0003(13)
C26 0.0167(14) 0.0298(16) 0.0116(13) 0.0016(11) -0.0026(11) -0.0060(12)
C27 0.0187(14) 0.0288(15) 0.0089(13) 0.0024(11) -0.0020(11) -0.0080(12)
C28 0.0156(14) 0.0253(15) 0.0165(14) 0.0001(11) -0.0030(11) -0.0031(12)
C29 0.0116(13) 0.0271(15) 0.0154(14) 0.0011(11) -0.0060(11) -0.0049(11)
C30 0.0130(14) 0.0260(15) 0.0189(14) -0.0028(11) -0.0057(11) -0.0042(12)
C31 0.0141(14) 0.0227(14) 0.0216(15) 0.0014(11) -0.0100(11) -0.0049(11)
C32 0.0144(14) 0.0261(15) 0.0151(14) 0.0020(11) -0.0062(11) -0.0064(12)
C33 0.0117(13) 0.0261(15) 0.0180(14) 0.0014(11) -0.0065(11) -0.0062(11)
C34 0.0142(13) 0.0196(14) 0.0206(14) 0.0019(11) -0.0086(11) -0.0036(11)
C35 0.0146(14) 0.0247(14) 0.0146(14) 0.0012(11) -0.0044(11) -0.0056(11)
C36 0.0126(13) 0.0238(14) 0.0151(14) -0.0021(11) -0.0028(11) -0.0038(11)
C37 0.0190(14) 0.0216(14) 0.0176(14) -0.0002(11) -0.0039(11) -0.0052(12)
C38 0.0186(15) 0.0267(15) 0.0202(15) 0.0006(12) -0.0075(12) -0.0048(12)
C39 0.0181(15) 0.0277(15) 0.0243(15) -0.0014(12) -0.0080(12) -0.0081(12)
C40 0.0162(14) 0.0238(15) 0.0171(14) -0.0041(11) -0.0014(11) -0.0045(12)
C41 0.0139(14) 0.0244(15) 0.0139(13) -0.0007(11) -0.0032(11) -0.0018(11)
C42 0.0172(14) 0.0228(15) 0.0246(15) 0.0001(12) -0.0061(12) -0.0051(12)
C43 0.0198(15) 0.0197(14) 0.0210(15) 0.0034(11) -0.0078(12) -0.0056(12)
C44 0.0194(15) 0.0209(14) 0.0222(15) -0.0032(12) -0.0053(12) -0.0012(12)
C45 0.0219(15) 0.0145(13) 0.0226(15) -0.0001(11) -0.0118(12) -0.0004(11)
C46 0.0171(14) 0.0205(14) 0.0236(15) -0.0001(12) -0.0097(12) -0.0017(12)
C47 0.0202(15) 0.0187(14) 0.0187(14) 0.0022(11) -0.0093(12) -0.0042(11)
C48 0.0243(15) 0.0168(13) 0.0194(14) 0.0007(11) -0.0094(12) -0.0067(12)
C49 0.0210(15) 0.0206(14) 0.0226(15) -0.0024(11) -0.0115(12) -0.0039(12)
C50 0.0146(14) 0.0212(14) 0.0199(14) -0.0053(11) -0.0037(11) -0.0037(11)
C51 0.0172(15) 0.0274(15) 0.0223(15) -0.0067(12) -0.0071(12) -0.0019(12)
C52 0.0108(13) 0.0251(15) 0.0251(15) -0.0098(12) -0.0027(11) -0.0009(11)
C53 0.0139(14) 0.0219(14) 0.0220(15) -0.0044(12) -0.0029(11) -0.0019(11)
C54 0.0122(13) 0.0208(14) 0.0213(15) -0.0071(11) -0.0039(11) 0.0010(11)
C55 0.0143(14) 0.0202(14) 0.0206(14) -0.0040(11) -0.0045(11) -0.0050(11)
C56 0.0166(14) 0.0247(15) 0.0177(14) -0.0032(11) -0.0031(11) -0.0077(12)
C57 0.037(2) 0.0311(18) 0.063(2) 0.0176(17) -0.0286(18) -0.0163(16)
C58 0.044(6) 0.028(5) 0.083(8) 0.014(6) -0.027(6) -0.012(4)
C59 0.037(5) 0.024(5) 0.110(11) 0.015(7) -0.003(7) -0.005(4)
C60 0.052(5) 0.027(4) 0.069(5) -0.007(4) -0.021(4) -0.015(3)
C61 0.062(6) 0.028(4) 0.069(6) -0.005(4) -0.029(5) -0.012(4)
C62 0.045(4) 0.024(3) 0.054(5) 0.016(3) -0.020(4) -0.021(3)
C63 0.050(5) 0.041(4) 0.054(5) 0.024(4) -0.028(4) -0.027(4)
C64 0.0180(17) 0.042(2) 0.059(2) 0.0295(18) -0.0097(16) -0.0075(15)
C65 0.048(3) 0.039(2) 0.106(4) 0.034(2) -0.005(3) -0.009(2)
C66 0.046(2) 0.060(3) 0.056(3) 0.019(2) -0.022(2) 0.000(2)
C67 0.030(2) 0.039(2) 0.065(3) 0.0124(19) -0.0007(18) 0.0027(17)
C68 0.0227(16) 0.0413(18) 0.0192(15) -0.0026(13) -0.0078(12) -0.0059(14)
C69 0.0224(17) 0.046(2) 0.0360(19) -0.0051(15) -0.0150(14) -0.0074(15)
C70 0.0378(19) 0.052(2) 0.0223(17) 0.0004(15) -0.0141(14) -0.0165(17)
C71 0.0328(19) 0.044(2) 0.0315(18) -0.0058(15) -0.0135(15) -0.0089(16)
C72 0.036(2) 0.048(2) 0.047(2) -0.0265(18) -0.0130(17) -0.0016(17)
C73 0.079(3) 0.044(2) 0.068(3) -0.023(2) -0.009(2) -0.022(2)
C74 0.041(2) 0.074(3) 0.091(3) -0.059(3) -0.025(2) 0.002(2)
C75 0.039(2) 0.060(3) 0.047(2) -0.034(2) -0.0173(18) 0.0073(19)
C76 0.0174(14) 0.0227(15) 0.0227(15) 0.0016(12) -0.0085(12) -0.0029(12)
C77 0.0237(17) 0.0248(16) 0.051(2) 0.0040(15) -0.0125(15) -0.0060(13)
C78 0.0321(18) 0.0262(16) 0.0305(17) -0.0014(13) -0.0147(14) -0.0026(14)
C79 0.0240(16) 0.0288(16) 0.0253(16) 0.0018(13) -0.0114(13) -0.0029(13)
C80 0.0305(18) 0.0335(17) 0.0391(19) 0.0088(14) -0.0231(15) -0.0147(14)
C81 0.0305(18) 0.0346(17) 0.0365(18) 0.0140(14) -0.0222(15) -0.0134(15)
C82 0.0281(18) 0.0381(19) 0.063(2) 0.0162(18) -0.0238(18) -0.0129(16)
C83 0.074(3) 0.046(2) 0.057(3) 0.0151(19) -0.052(2) -0.026(2)
C84 0.0233(16) 0.0244(15) 0.0302(17) -0.0087(13) -0.0120(13) -0.0015(13)
C85 0.049(2) 0.0320(18) 0.0337(19) -0.0069(15) -0.0227(17) -0.0021(16)
C86 0.0315(19) 0.0382(19) 0.046(2) -0.0202(16) -0.0139(16) -0.0077(15)
C87 0.0324(18) 0.0243(16) 0.041(2) -0.0106(14) -0.0161(15) -0.0004(14)
C88 0.0199(15) 0.0311(16) 0.0307(17) -0.0036(13) -0.0097(13) -0.0088(13)
C89 0.0303(18) 0.0283(17) 0.045(2) -0.0036(15) -0.0157(15) -0.0108(14)
C90 0.0304(18) 0.0346(18) 0.045(2) -0.0024(15) -0.0179(15) -0.0144(15)
C91 0.0215(16) 0.047(2) 0.0384(19) -0.0059(16) -0.0054(14) -0.0195(15)
C92 0.0158(15) 0.0334(17) 0.0210(15) 0.0063(13) -0.0034(12) -0.0067(13)
C93 0.034(2) 0.047(2) 0.049(2) -0.0053(18) -0.0137(18) 0.0148(17)
C94 0.0295(18) 0.0318(17) 0.0263(17) -0.0018(13) -0.0063(14) -0.0006(14)
C95 0.057(3) 0.049(2) 0.048(2) -0.0146(19) -0.023(2) 0.002(2)
C96 0.0283(19) 0.060(2) 0.044(2) 0.0048(18) -0.0120(16) -0.0124(18)
C97 0.0348(19) 0.039(2) 0.0301(18) 0.0022(15) -0.0178(15) -0.0105(16)
C98 0.0192(15) 0.0284(15) 0.0179(14) 0.0021(12) -0.0072(12) -0.0088(12)
C99 0.0182(15) 0.0410(18) 0.0175(15) -0.0055(13) -0.0020(12) -0.0089(13)
C100 0.0301(18) 0.048(2) 0.0210(16) -0.0047(14) -0.0069(13) -0.0171(16)
C101 0.0330(19) 0.058(2) 0.0337(19) -0.0123(17) -0.0069(15) -0.0221(17)
C102 0.0270(18) 0.061(2) 0.0338(19) -0.0159(17) -0.0127(15) -0.0108(17)
C103 0.0237(17) 0.049(2) 0.0245(17) -0.0085(15) -0.0106(13) -0.0021(15)
C104 0.0232(16) 0.0418(19) 0.0215(16) -0.0045(14) -0.0070(13) -0.0064(14)
C105 0.0217(15) 0.0315(16) 0.0189(15) 0.0019(12) -0.0072(12) -0.0085(13)
C106 0.0183(15) 0.0387(17) 0.0167(15) 0.0022(13) -0.0073(12) -0.0102(13)
C107 0.0276(17) 0.0408(19) 0.0241(16) -0.0055(14) -0.0073(13) -0.0103(15)
C108 0.0244(17) 0.051(2) 0.0248(17) -0.0088(15) -0.0025(13) -0.0096(16)
C109 0.0222(17) 0.064(2) 0.0227(17) -0.0047(16) 0.0010(13) -0.0163(17)
C110 0.0259(17) 0.047(2) 0.0210(16) 0.0038(14) -0.0057(13) -0.0180(15)
C111 0.0201(15) 0.0383(17) 0.0137(14) 0.0041(12) -0.0053(12) -0.0113(13)
C112 0.042(2) 0.038(2) 0.073(3) 0.0065(19) -0.014(2) -0.0185(18)
C113 0.031(2) 0.071(3) 0.042(2) -0.013(2) -0.0051(17) -0.0117(19)
C114 0.0256(18) 0.048(2) 0.045(2) -0.0087(18) -0.0126(16) -0.0084(16)
C115 0.078(4) 0.102(4) 0.046(3) 0.002(3) -0.022(2) -0.043(3)
C116 0.122(5) 0.064(3) 0.089(4) -0.018(3) -0.059(4) -0.012(3)
C117 0.055(3) 0.048(2) 0.036(2) 0.0040(17) -0.0067(19) -0.017(2)
C118 0.080(2) 0.0636(16) 0.0625(17) -0.0069(13) -0.0058(12) 0.0104(14)
C119 0.080(2) 0.0636(16) 0.0625(17) -0.0069(13) -0.0058(12) 0.0104(14)
C120 0.080(2) 0.0636(16) 0.0625(17) -0.0069(13) -0.0058(12) 0.0104(14)
C121 0.080(2) 0.0636(16) 0.0625(17) -0.0069(13) -0.0058(12) 0.0104(14)
C122 0.080(2) 0.0636(16) 0.0625(17) -0.0069(13) -0.0058(12) 0.0104(14)
C123 0.080(2) 0.0636(16) 0.0625(17) -0.0069(13) -0.0058(12) 0.0104(14)
C124 0.0442(12) 0.0826(17) 0.0553(15) 0.0240(12) -0.0057(10) -0.0136(11)
C125 0.0442(12) 0.0826(17) 0.0553(15) 0.0240(12) -0.0057(10) -0.0136(11)
C126 0.0442(12) 0.0826(17) 0.0553(15) 0.0240(12) -0.0057(10) -0.0136(11)
C127 0.0442(12) 0.0826(17) 0.0553(15) 0.0240(12) -0.0057(10) -0.0136(11)
C128 0.0442(12) 0.0826(17) 0.0553(15) 0.0240(12) -0.0057(10) -0.0136(11)

loop_
_atom_type_symbol
_atom_type_description
_atom_type_scat_dispersion_real
_atom_type_scat_dispersion_imag
_atom_type_scat_source
C C 0.0033 0.0016 'International Tables Vol C Tables 4.2.6.8 and 6.1.1.4'
H H 0.0000 0.0000 'International Tables Vol C Tables 4.2.6.8 and 6.1.1.4'
N N 0.0061 0.0033 'International Tables Vol C Tables 4.2.6.8 and 6.1.1.4'
O O 0.0106 0.0060 'International Tables Vol C Tables 4.2.6.8 and 6.1.1.4'
Mn Mn 0.3368 0.7283 'International Tables Vol C Tables 4.2.6.8 and 6.1.1.4'

loop_
_geom_angle_atom_site_label_1
_geom_angle_atom_site_label_2
_geom_angle_atom_site_label_3
_geom_angle
O12 Mn1 O1 94.68(8)
O12 Mn1 O11 170.60(9)
O1 Mn1 O11 94.63(8)
O12 Mn1 N3 87.99(9)
O1 Mn1 N3 173.88(9)
O11 Mn1 N3 82.62(8)
O12 Mn1 O10 90.39(9)
O1 Mn1 O10 90.52(8)
O11 Mn1 O10 90.76(8)
N3 Mn1 O10 94.97(9)
O12 Mn1 O2 101.13(8)
O1 Mn1 O2 96.73(8)
O11 Mn1 O2 76.52(7)
N3 Mn1 O2 77.34(8)
O10 Mn1 O2 165.79(8)
O12 Mn1 Mn2 133.28(6)
O1 Mn1 Mn2 112.22(6)
O11 Mn1 Mn2 40.58(5)
N3 Mn1 Mn2 62.27(6)
O10 Mn1 Mn2 125.05(6)
O2 Mn1 Mn2 40.76(5)
O3 Mn2 O13 94.96(9)
O3 Mn2 O4 93.44(8)
O13 Mn2 O4 92.67(8)
O3 Mn2 O2 89.55(8)
O13 Mn2 O2 87.03(8)
O4 Mn2 O2 177.01(8)
O3 Mn2 O9 90.22(8)
O13 Mn2 O9 174.80(8)
O4 Mn2 O9 87.43(8)
O2 Mn2 O9 92.60(8)
O3 Mn2 O11 170.84(8)
O13 Mn2 O11 86.23(8)
O4 Mn2 O11 95.58(8)
O2 Mn2 O11 81.43(7)
O9 Mn2 O11 88.59(8)
O3 Mn2 Mn1 132.68(6)
O13 Mn2 Mn1 69.28(6)
O4 Mn2 Mn1 130.20(6)
O2 Mn2 Mn1 46.99(5)
O9 Mn2 Mn1 106.78(6)
O11 Mn2 Mn1 39.67(5)
C6 O1 Mn1 123.92(16)
C13 O2 Mn2 121.91(16)
C13 O2 Mn1 145.15(16)
Mn2 O2 Mn1 92.25(7)
C20 O3 Mn2 128.58(18)
C27 O4 Mn2 121.56(16)
C92 O9 Mn2 124.17(19)
C97 O10 Mn1 134.1(2)
C98 O11 Mn1 119.06(15)
C98 O11 Mn2 126.21(16)
Mn1 O11 Mn2 99.75(8)
C111 O12 Mn1 120.02(17)
N3 O13 Mn2 113.39(16)
C92 N1 C93 120.7(3)
C92 N1 C94 122.1(3)
C93 N1 C94 117.2(3)
C97 N2 C95 121.6(3)
C97 N2 C96 120.7(3)
C95 N2 C96 117.7(3)
C105 N3 O13 116.9(2)
C105 N3 Mn1 126.28(19)
O13 N3 Mn1 114.78(16)
C114 N4 C112 119.3(3)
C114 N4 C113 120.4(3)
C112 N4 C113 120.2(3)
C117 N5 C115 121.4(4)
C117 N5 C116 119.2(4)
C115 N5 C116 119.4(4)
C120 N6 C123 38.7(6)
C120 N6 C121 139.7(8)
C123 N6 C121 120.2(8)
C120 N6 C119 127.3(8)
C123 N6 C119 147.2(7)
C121 N6 C119 87.8(7)
C120 N6 C122 96.0(7)
C123 N6 C122 115.6(7)
C121 N6 C122 121.4(7)
C119 N6 C122 33.6(5)
C120 N6 C118 113.7(7)
C123 N6 C118 92.9(7)
C121 N6 C118 28.2(6)
C119 N6 C118 116.0(7)
C122 N6 C118 149.5(7)
C126 N7 C124 108.3(6)
C126 N7 C125 132.0(5)
C124 N7 C125 119.7(5)
C126 N7 C128 38.8(5)
C124 N7 C128 120.5(6)
C125 N7 C128 107.5(5)
C126 N7 C127 110.5(7)
C124 N7 C127 26.8(6)
C125 N7 C127 113.0(5)
C128 N7 C127 138.6(6)
C2 C1 C6 119.4(3)
C2 C1 C56 119.8(2)
C6 C1 C56 120.5(2)
C3 C2 C1 122.4(3)
C2 C3 C4 117.2(3)
C2 C3 C57 121.8(3)
C4 C3 C57 120.8(3)
C5 C4 C3 122.3(3)
C4 C5 C6 119.4(3)
C4 C5 C7 118.3(3)
C6 C5 C7 122.3(3)
O1 C6 C5 121.3(2)
O1 C6 C1 119.4(2)
C5 C6 C1 119.2(3)
C8 C7 C5 111.0(2)
C9 C8 C13 118.6(3)
C9 C8 C7 121.0(3)
C13 C8 C7 120.3(3)
C8 C9 C10 121.8(3)
C11 C10 C9 118.0(3)
C11 C10 C64 122.7(3)
C9 C10 C64 119.3(4)
C12 C11 C10 122.4(3)
C11 C12 C13 118.5(3)
C11 C12 C14 120.5(3)
C13 C12 C14 120.9(3)
O2 C13 C8 119.0(3)
O2 C13 C12 120.3(3)
C8 C13 C12 120.7(3)
C12 C14 C15 117.3(3)
C16 C15 C20 118.8(3)
C16 C15 C14 121.1(3)
C20 C15 C14 120.1(3)
C15 C16 C17 122.5(3)
C16 C17 C18 117.3(3)
C16 C17 C68 123.3(3)
C18 C17 C68 119.4(3)
C19 C18 C17 122.1(3)
C18 C19 C20 119.1(3)
C18 C19 C21 121.8(3)
C20 C19 C21 118.7(2)
O3 C20 C15 121.0(3)
O3 C20 C19 118.8(2)
C15 C20 C19 120.1(3)
C19 C21 C22 108.7(2)
C23 C22 C27 118.8(3)
C23 C22 C21 119.7(3)
C27 C22 C21 121.5(3)
C24 C23 C22 122.7(3)
C23 C24 C25 116.9(3)
C23 C24 C72 124.0(3)
C25 C24 C72 119.1(3)
C26 C25 C24 122.5(3)
C25 C26 C27 119.4(3)
C25 C26 C28 120.2(3)
C27 C26 C28 120.2(3)
O4 C27 C22 120.7(2)
O4 C27 C26 119.6(2)
C22 C27 C26 119.6(3)
C26 C28 C29 110.6(2)
C34 C29 C30 118.4(2)
C34 C29 C28 122.0(2)
C30 C29 C28 119.6(2)
C29 C30 C31 122.8(3)
C30 C31 C32 116.6(2)
C30 C31 C76 122.9(3)
C32 C31 C76 120.6(2)
C33 C32 C31 122.7(2)
C32 C33 C34 117.9(3)
C32 C33 C35 121.5(2)
C34 C33 C35 120.6(2)
O5 C34 C29 122.2(2)
O5 C34 C33 116.4(2)
C29 C34 C33 121.3(2)
C33 C35 C36 111.1(2)
C41 C36 C37 117.7(2)
C41 C36 C35 122.8(2)
C37 C36 C35 119.4(2)
C38 C37 C36 123.1(3)
C37 C38 C39 117.1(3)
C37 C38 C80 123.6(3)
C39 C38 C80 119.3(3)
C40 C39 C38 122.3(3)
C39 C40 C41 118.7(3)
C39 C40 C42 121.7(3)
C41 C40 C42 119.6(2)
O6 C41 C40 116.8(2)
O6 C41 C36 122.1(2)
C40 C41 C36 121.1(2)
C43 C42 C40 116.3(2)
C44 C43 C48 118.6(3)
C44 C43 C42 121.3(3)
C48 C43 C42 120.0(3)
C43 C44 C45 122.4(3)
C46 C45 C44 116.9(3)
C46 C45 C84 122.3(3)
C44 C45 C84 120.7(3)
C45 C46 C47 122.7(3)
C48 C47 C46 118.4(3)
C48 C47 C49 122.2(3)
C46 C47 C49 119.5(2)
O7 C48 C43 117.6(2)
O7 C48 C47 121.4(3)
C43 C48 C47 121.0(3)
C47 C49 C50 114.4(2)
C55 C50 C51 118.7(3)
C55 C50 C49 120.7(2)
C51 C50 C49 120.6(2)
C52 C51 C50 122.1(3)
C53 C52 C51 117.2(3)
C53 C52 C88 119.7(3)
C51 C52 C88 123.1(3)
C52 C53 C54 122.9(3)
C53 C54 C55 118.0(3)
C53 C54 C56 119.3(2)
C55 C54 C56 122.7(2)
O8 C55 C50 116.8(2)
O8 C55 C54 122.3(2)
C50 C55 C54 120.9(2)
C1 C56 C54 111.6(2)
C59 C57 C62 127.4(6)
C59 C57 C61 118.5(7)
C62 C57 C61 58.6(5)
C59 C57 C58 31.4(6)
C62 C57 C58 110.8(6)
C61 C57 C58 138.0(6)
C59 C57 C3 113.5(6)
C62 C57 C3 116.6(4)
C61 C57 C3 107.9(4)
C58 C57 C3 112.3(5)
C59 C57 C60 72.3(7)
C62 C57 C60 106.4(5)
C61 C57 C60 53.0(5)
C58 C57 C60 102.5(6)
C3 C57 C60 107.0(4)
C59 C57 C63 106.0(6)
C62 C57 C63 47.2(4)
C61 C57 C63 105.8(5)
C58 C57 C63 76.2(5)
C3 C57 C63 103.9(4)
C60 C57 C63 146.8(4)
C65 C64 C67 114.5(4)
C65 C64 C10 110.2(3)
C67 C64 C10 109.0(3)
C65 C64 C66 105.0(3)
C67 C64 C66 107.1(3)
C10 C64 C66 111.0(4)
C17 C68 C71 110.2(3)
C17 C68 C70 112.0(3)
C71 C68 C70 108.5(3)
C17 C68 C69 109.2(2)
C71 C68 C69 108.8(3)
C70 C68 C69 108.1(3)
C73 C72 C24 109.0(3)
C73 C72 C75 109.1(3)
C24 C72 C75 109.5(3)
C73 C72 C74 109.2(4)
C24 C72 C74 111.2(3)
C75 C72 C74 108.9(3)
C78 C76 C77 108.4(3)
C78 C76 C31 112.4(2)
C77 C76 C31 109.3(2)
C78 C76 C79 108.5(2)
C77 C76 C79 108.5(2)
C31 C76 C79 109.8(2)
C83 C80 C81 108.6(3)
C83 C80 C38 110.5(3)
C81 C80 C38 112.3(2)
C83 C80 C82 109.6(3)
C81 C80 C82 108.0(3)
C38 C80 C82 107.9(3)
C85 C84 C86 108.5(3)
C85 C84 C45 109.1(2)
C86 C84 C45 112.1(2)
C85 C84 C87 110.0(3)
C86 C84 C87 107.6(3)
C45 C84 C87 109.6(2)
C90 C88 C52 112.6(3)
C90 C88 C89 108.7(3)
C52 C88 C89 108.3(2)
C90 C88 C91 108.0(3)
C52 C88 C91 110.0(2)
C89 C88 C91 109.3(3)
O9 C92 N1 122.9(3)
O10 C97 N2 124.3(3)
C100 C99 C104 119.0(3)
C100 C99 C105 123.2(3)
C104 C99 C105 117.8(3)
C101 C100 C99 119.5(3)
C100 C101 C102 120.8(3)
C103 C102 C101 120.1(3)
C102 C103 C104 119.7(3)
C103 C104 C99 121.0(3)
N3 C105 C106 117.2(3)
N3 C105 C99 123.1(3)
C106 C105 C99 119.6(3)
C107 C106 C111 118.8(3)
C107 C106 C105 119.1(3)
C111 C106 C105 122.1(3)
C108 C107 C106 121.5(3)
C107 C108 C109 118.9(3)
C110 C109 C108 120.8(3)
C109 C110 C111 121.0(3)
O12 C111 C110 118.6(3)
O12 C111 C106 122.5(2)
C110 C111 C106 118.9(3)
O14 C114 N4 125.7(4)
O15 C117 N5 126.2(4)
O16 C120 N6 122.2(10)
O17 C123 N6 122.9(11)
O18 C126 N7 118.8(9)
O19 C128 N7 131.7(8)

loop_
_geom_bond_atom_site_label_1
_geom_bond_atom_site_label_2
_geom_bond_distance
Mn1 O12 1.8740(19)
Mn1 O1 1.8959(19)
Mn1 O11 1.9439(18)
Mn1 N3 2.068(2)
Mn1 O10 2.183(2)
Mn1 O2 2.1962(18)
Mn1 Mn2 3.0012(6)
Mn2 O3 1.8471(19)
Mn2 O13 1.885(2)
Mn2 O4 1.9295(18)
Mn2 O2 1.9610(18)
Mn2 O9 1.962(2)
Mn2 O11 1.9810(18)
O1 C6 1.367(3)
O2 C13 1.356(3)
O3 C20 1.350(3)
O4 C27 1.361(3)
O5 C34 1.378(3)
O6 C41 1.377(3)
O7 C48 1.373(3)
O8 C55 1.389(3)
O9 C92 1.259(3)
O10 C97 1.218(4)
O11 C98 1.433(3)
O12 C111 1.337(4)
O13 N3 1.377(3)
O14 C114 1.226(4)
O15 C117 1.228(5)
O16 C120 1.207(11)
O17 C123 1.219(10)
O18 C126 1.243(10)
O19 C128 1.201(10)
N1 C92 1.310(4)
N1 C93 1.457(4)
N1 C94 1.460(4)
N2 C97 1.338(4)
N2 C95 1.447(5)
N2 C96 1.448(5)
N3 C105 1.301(4)
N4 C114 1.359(5)
N4 C112 1.429(5)
N4 C113 1.450(5)
N5 C117 1.324(5)
N5 C115 1.440(6)
N5 C116 1.445(6)
N6 C120 1.332(9)
N6 C123 1.385(11)
N6 C121 1.396(10)
N6 C119 1.414(10)
N6 C122 1.450(10)
N6 C118 1.516(10)
N7 C126 1.364(8)
N7 C124 1.384(9)
N7 C125 1.423(5)
N7 C128 1.451(9)
N7 C127 1.516(10)
C1 C2 1.389(4)
C1 C6 1.408(4)
C1 C56 1.510(4)
C2 C3 1.388(4)
C3 C4 1.394(4)
C3 C57 1.544(4)
C4 C5 1.393(4)
C5 C6 1.401(4)
C5 C7 1.526(4)
C7 C8 1.522(4)
C8 C9 1.396(4)
C8 C13 1.398(5)
C9 C10 1.404(5)
C10 C11 1.392(5)
C10 C64 1.549(4)
C11 C12 1.382(4)
C12 C13 1.418(4)
C12 C14 1.511(5)
C14 C15 1.518(4)
C15 C16 1.390(4)
C15 C20 1.404(4)
C16 C17 1.401(4)
C17 C18 1.403(4)
C17 C68 1.524(4)
C18 C19 1.384(4)
C19 C20 1.412(4)
C19 C21 1.513(4)
C21 C22 1.517(4)
C22 C23 1.392(4)
C22 C27 1.405(4)
C23 C24 1.390(4)
C24 C25 1.402(4)
C24 C72 1.535(5)
C25 C26 1.378(4)
C26 C27 1.406(4)
C26 C28 1.514(4)
C28 C29 1.531(4)
C29 C34 1.388(4)
C29 C30 1.389(4)
C30 C31 1.396(4)
C31 C32 1.406(4)
C31 C76 1.533(4)
C32 C33 1.389(4)
C33 C34 1.405(4)
C33 C35 1.513(4)
C35 C36 1.529(4)
C36 C41 1.398(4)
C36 C37 1.400(4)
C37 C38 1.382(4)
C38 C39 1.400(4)
C38 C80 1.535(4)
C39 C40 1.389(4)
C40 C41 1.395(4)
C40 C42 1.519(4)
C42 C43 1.513(4)
C43 C44 1.390(4)
C43 C48 1.393(4)
C44 C45 1.401(4)
C45 C46 1.389(4)
C45 C84 1.535(4)
C46 C47 1.394(4)
C47 C48 1.394(4)
C47 C49 1.514(4)
C49 C50 1.521(4)
C50 C55 1.393(4)
C50 C51 1.395(4)
C51 C52 1.391(4)
C52 C53 1.388(4)
C52 C88 1.532(4)
C53 C54 1.393(4)
C54 C55 1.398(4)
C54 C56 1.522(4)
C57 C59 1.449(11)
C57 C62 1.458(7)
C57 C61 1.466(8)
C57 C58 1.534(10)
C57 C60 1.634(8)
C57 C63 1.640(8)
C64 C65 1.487(5)
C64 C67 1.502(5)
C64 C66 1.574(6)
C68 C71 1.538(5)
C68 C70 1.539(4)
C68 C69 1.546(4)
C72 C73 1.528(6)
C72 C75 1.537(5)
C72 C74 1.552(5)
C76 C78 1.525(4)
C76 C77 1.531(4)
C76 C79 1.534(4)
C80 C83 1.528(5)
C80 C81 1.534(4)
C80 C82 1.547(5)
C84 C85 1.531(4)
C84 C86 1.534(4)
C84 C87 1.537(4)
C88 C90 1.532(4)
C88 C89 1.541(4)
C88 C91 1.541(4)
C99 C100 1.398(4)
C99 C104 1.402(4)
C99 C105 1.485(4)
C100 C101 1.387(5)
C101 C102 1.387(5)
C102 C103 1.381(5)
C103 C104 1.382(4)
C105 C106 1.477(4)
C106 C107 1.398(4)
C106 C111 1.415(4)
C107 C108 1.392(4)
C108 C109 1.393(5)
C109 C110 1.371(5)
C110 C111 1.405(4)

loop_
_platon_squeeze_void_nr
_platon_squeeze_void_average_x
_platon_squeeze_void_average_y
_platon_squeeze_void_average_z
_platon_squeeze_void_volume
_platon_squeeze_void_count_electrons
_platon_squeeze_void_content
1 0.040 0.880 0.202 11 2 ' '
2 0.460 0.186 0.828 130 36 ' '
3 0.540 0.813 0.173 130 36 ' '
4 0.960 0.120 0.798 11 2 ' '
